data_4133102
loop_
_publ_author_name
'Cheung, Pui Man'
'Burns, Kyle T.'
'Kwon, Yubin M.'
'Deshaye, Megan Y.'
'Aguayo, Kristopher J.'
'Oswald, Victoria F.'
'Seda, Takele'
'Zakharov, Lev N.'
'Kowalczyk, Tim'
'Gilbertson, John D.'

_publ_section_title
;
 Hemilabile Proton Relays and Redox Activity Lead to {FeNO} <sup>x</sup>
 and Significant Rate Enhancements in NO<sub>2</sub><sup>-</sup>
 Reduction.
;
_journal_issue 49
_journal_name_full 'Journal of the American Chemical Society'
_journal_page_first 17040
_journal_page_last 17050
_journal_paper_doi 10.1021/jacs.8b08520
_journal_volume 140
_journal_year 2018
_chemical_formula_sum 'C51 H58 B Fe N5 O'
_chemical_formula_weight 823.68
_space_group_crystal_system triclinic
_space_group_IT_number 2
_space_group_name_Hall '-P 1'
_space_group_name_H-M_alt 'P -1'
_atom_sites_solution_hydrogens geom
_audit_creation_method SHELXL-2014/7
_cell_angle_alpha 81.601(2)
_cell_angle_beta 85.289(2)
_cell_angle_gamma 71.560(2)
_cell_formula_units_Z 2
_cell_length_a 11.3063(4)
_cell_length_b 14.0433(5)
_cell_length_c 14.6725(5)
_cell_measurement_reflns_used 9892
_cell_measurement_temperature 173(2)
_cell_measurement_theta_max 66.61
_cell_measurement_theta_min 3.05
_cell_volume 2184.75(14)
_computing_cell_refinement 'Bruker SAINT'
_computing_data_collection 'Bruker APEX2'
_computing_data_reduction 'Bruker SAINT'
_computing_molecular_graphics 'Bruker SHELXTL'
_computing_publication_material 'Bruker SHELXTL'
_computing_structure_refinement 'SHELXL-2014/7 (Sheldrick, 2014)'
_computing_structure_solution 'SHELXS-97 (Sheldrick 2008)'
_diffrn_ambient_temperature 173(2)
_diffrn_measured_fraction_theta_full 0.997
_diffrn_measured_fraction_theta_max 0.997
_diffrn_measurement_device_type 'Bruker Apex II CCD'
_diffrn_measurement_method '\f and \w scans'
_diffrn_radiation_type CuK\a
_diffrn_radiation_wavelength 1.54178
_diffrn_reflns_av_R_equivalents 0.0424
_diffrn_reflns_av_unetI/netI 0.0346
_diffrn_reflns_Laue_measured_fraction_full 0.997
_diffrn_reflns_Laue_measured_fraction_max 0.997
_diffrn_reflns_limit_h_max 13
_diffrn_reflns_limit_h_min -13
_diffrn_reflns_limit_k_max 16
_diffrn_reflns_limit_k_min -16
_diffrn_reflns_limit_l_max 17
_diffrn_reflns_limit_l_min -17
_diffrn_reflns_number 26251
_diffrn_reflns_point_group_measured_fraction_full 0.997
_diffrn_reflns_point_group_measured_fraction_max 0.997
_diffrn_reflns_theta_full 66.613
_diffrn_reflns_theta_max 66.613
_diffrn_reflns_theta_min 3.047
_diffrn_source 'Incoatec I\mS'
_exptl_absorpt_coefficient_mu 3.097
_exptl_absorpt_correction_T_max 0.5842
_exptl_absorpt_correction_T_min 0.5079
_exptl_absorpt_correction_type multi-scan
_exptl_absorpt_process_details SADABS
_exptl_crystal_colour dark-blue
_exptl_crystal_density_diffrn 1.252
_exptl_crystal_description cut-block
_exptl_crystal_F_000 876
_exptl_crystal_size_max 0.170
_exptl_crystal_size_mid 0.160
_exptl_crystal_size_min 0.110
_refine_diff_density_max 0.569
_refine_diff_density_min -0.478
_refine_diff_density_rms 0.043
_refine_ls_extinction_method none
_refine_ls_goodness_of_fit_ref 1.048
_refine_ls_hydrogen_treatment constr
_refine_ls_matrix_type full
_refine_ls_number_parameters 532
_refine_ls_number_reflns 7692
_refine_ls_number_restraints 0
_refine_ls_restrained_S_all 1.048
_refine_ls_R_factor_all 0.0379
_refine_ls_R_factor_gt 0.0355
_refine_ls_shift/su_max 0.001
_refine_ls_shift/su_mean 0.000
_refine_ls_structure_factor_coef Fsqd
_refine_ls_weighting_details 'w=1/[\s^2^(Fo^2^)+(0.0504P)^2^+0.9061P] where P=(Fo^2^+2Fc^2^)/3'
_refine_ls_weighting_scheme calc
_refine_ls_wR_factor_gt 0.0963
_refine_ls_wR_factor_ref 0.0976
_reflns_Friedel_coverage 0.000
_reflns_number_gt 7221
_reflns_number_total 7692
_reflns_threshold_expression 'I > 2\s(I)'
_cod_data_source_file ja8b08520_si_002.cif
_cod_data_source_block cu_gilb274_0m_a
_cod_database_code 4133102
_shelx_shelxl_version_number 2014/7
_shelx_space_group_comment
;
The symmetry employed for this shelxl refinement is uniquely defined
by the following loop, which should always be used as a source of
symmetry information in preference to the above space-group names.
They are only intended as comments.
;
_shelx_estimated_absorpt_t_min 0.621
_shelx_estimated_absorpt_t_max 0.727

loop_
_space_group_symop_operation_xyz
'x, y, z'
'-x, -y, -z'

loop_
_atom_site_label
_atom_site_type_symbol
_atom_site_fract_x
_atom_site_fract_y
_atom_site_fract_z
_atom_site_U_iso_or_equiv
_atom_site_adp_type
_atom_site_occupancy
_atom_site_site_symmetry_order
_atom_site_calc_flag
_atom_site_refinement_flags_posn
_atom_site_refinement_flags_adp
Fe1 Fe 0.61233(2) 0.28444(2) 0.70430(2) 0.01778(9) Uani 1 1 d . .
O1 O 0.66378(16) 0.45068(12) 0.60384(11) 0.0450(4) Uani 1 1 d . .
N1 N 0.42690(13) 0.33588(10) 0.73703(10) 0.0188(3) Uani 1 1 d . .
N2 N 0.54600(14) 0.26587(11) 0.60112(10) 0.0210(3) Uani 1 1 d . .
N3 N 0.74781(14) 0.17978(11) 0.66153(10) 0.0211(3) Uani 1 1 d . .
N4 N 0.70265(14) 0.23301(11) 0.82710(10) 0.0208(3) Uani 1 1 d . .
N5 N 0.64827(14) 0.39063(11) 0.66515(11) 0.0245(3) Uani 1 1 d . .
B1 B 0.14729(19) 0.22083(15) 0.28463(14) 0.0219(4) Uani 1 1 d . .
C1 C 0.22286(18) 0.42033(15) 0.66146(14) 0.0304(4) Uani 1 1 d . .
H1A H 0.1922 0.4233 0.6002 0.046 Uiso 1 1 calc R U
H1B H 0.1730 0.3910 0.7083 0.046 Uiso 1 1 calc R U
H1C H 0.2158 0.4888 0.6733 0.046 Uiso 1 1 calc R U
C2 C 0.35639(16) 0.35617(13) 0.66537(12) 0.0213(4) Uani 1 1 d . .
C3 C 0.42230(17) 0.31114(13) 0.58526(12) 0.0226(4) Uani 1 1 d . .
C4 C 0.37343(19) 0.30397(15) 0.50420(13) 0.0299(4) Uani 1 1 d . .
H4A H 0.2880 0.3375 0.4921 0.036 Uiso 1 1 calc R U
C5 C 0.4521(2) 0.24654(17) 0.44030(14) 0.0341(5) Uani 1 1 d . .
H5B H 0.4201 0.2414 0.3840 0.041 Uiso 1 1 calc R U
C6 C 0.5764(2) 0.19705(15) 0.45846(13) 0.0308(4) Uani 1 1 d . .
H6C H 0.6291 0.1568 0.4154 0.037 Uiso 1 1 calc R U
C7 C 0.62369(17) 0.20656(13) 0.54023(12) 0.0232(4) Uani 1 1 d . .
C8 C 0.74434(17) 0.15671(13) 0.57843(12) 0.0230(4) Uani 1 1 d . .
C9 C 0.85168(19) 0.08499(14) 0.53269(14) 0.0295(4) Uani 1 1 d . .
H9A H 0.8286 0.0791 0.4713 0.044 Uiso 1 1 calc R U
H9B H 0.9236 0.1104 0.5268 0.044 Uiso 1 1 calc R U
H9C H 0.8733 0.0184 0.5699 0.044 Uiso 1 1 calc R U
C10 C 0.85537(17) 0.13300(14) 0.72019(13) 0.0243(4) Uani 1 1 d . .
H10A H 0.9340 0.1306 0.6842 0.029 Uiso 1 1 calc R U
H10B H 0.8584 0.0631 0.7460 0.029 Uiso 1 1 calc R U
C11 C 0.83773(16) 0.19858(14) 0.79677(13) 0.0242(4) Uani 1 1 d . .
H11A H 0.8885 0.1595 0.8496 0.029 Uiso 1 1 calc R U
H11B H 0.8660 0.2581 0.7745 0.029 Uiso 1 1 calc R U
C12 C 0.66594(17) 0.14713(13) 0.88188(12) 0.0244(4) Uani 1 1 d . .
H12A H 0.7024 0.0843 0.8529 0.029 Uiso 1 1 calc R U
H12B H 0.5740 0.1630 0.8859 0.029 Uiso 1 1 calc R U
C13 C 0.7170(2) 0.13459(15) 0.97760(13) 0.0304(4) Uani 1 1 d . .
H13A H 0.8004 0.0831 0.9819 0.036 Uiso 1 1 calc R U
H13B H 0.6602 0.1139 1.0257 0.036 Uiso 1 1 calc R U
C14 C 0.7252(2) 0.23936(15) 0.98866(14) 0.0339(5) Uani 1 1 d . .
H14A H 0.6700 0.2675 1.0405 0.041 Uiso 1 1 calc R U
H14B H 0.8119 0.2353 1.0001 0.041 Uiso 1 1 calc R U
C15 C 0.68263(18) 0.30482(13) 0.89694(12) 0.0242(4) Uani 1 1 d . .
H15A H 0.5934 0.3449 0.9020 0.029 Uiso 1 1 calc R U
H15B H 0.7323 0.3519 0.8793 0.029 Uiso 1 1 calc R U
C16 C 0.37412(15) 0.36936(13) 0.82431(12) 0.0192(3) Uani 1 1 d . .
C17 C 0.33890(16) 0.29971(13) 0.89168(12) 0.0220(4) Uani 1 1 d . .
C18 C 0.30194(17) 0.32852(14) 0.97893(13) 0.0262(4) Uani 1 1 d . .
H18A H 0.2778 0.2829 1.0254 0.031 Uiso 1 1 calc R U
C19 C 0.29953(18) 0.42218(15) 0.99953(13) 0.0283(4) Uani 1 1 d . .
H19A H 0.2767 0.4396 1.0601 0.034 Uiso 1 1 calc R U
C20 C 0.33054(17) 0.49025(14) 0.93152(13) 0.0270(4) Uani 1 1 d . .
H20A H 0.3267 0.5550 0.9458 0.032 Uiso 1 1 calc R U
C21 C 0.36742(16) 0.46630(13) 0.84234(12) 0.0212(4) Uani 1 1 d . .
C22 C 0.33545(17) 0.19797(13) 0.86970(13) 0.0254(4) Uani 1 1 d . .
H22A H 0.3973 0.1777 0.8178 0.030 Uiso 1 1 calc R U
C23 C 0.2065(2) 0.20695(16) 0.83774(18) 0.0423(5) Uani 1 1 d . .
H23A H 0.2059 0.1409 0.8239 0.063 Uiso 1 1 calc R U
H23B H 0.1436 0.2294 0.8866 0.063 Uiso 1 1 calc R U
H23C H 0.1874 0.2563 0.7822 0.063 Uiso 1 1 calc R U
C24 C 0.3699(2) 0.11337(15) 0.95123(15) 0.0358(5) Uani 1 1 d . .
H24A H 0.3660 0.0501 0.9329 0.054 Uiso 1 1 calc R U
H24B H 0.4546 0.1043 0.9694 0.054 Uiso 1 1 calc R U
H24C H 0.3110 0.1318 1.0034 0.054 Uiso 1 1 calc R U
C25 C 0.39768(17) 0.54464(13) 0.76942(13) 0.0246(4) Uani 1 1 d . .
H25A H 0.4216 0.5139 0.7106 0.029 Uiso 1 1 calc R U
C26 C 0.2835(2) 0.63870(15) 0.75197(16) 0.0347(5) Uani 1 1 d . .
H26A H 0.3054 0.6880 0.7048 0.052 Uiso 1 1 calc R U
H26B H 0.2155 0.6192 0.7307 0.052 Uiso 1 1 calc R U
H26C H 0.2566 0.6690 0.8093 0.052 Uiso 1 1 calc R U
C27 C 0.50723(19) 0.57532(15) 0.79542(15) 0.0321(4) Uani 1 1 d . .
H27A H 0.5239 0.6258 0.7469 0.048 Uiso 1 1 calc R U
H27B H 0.4867 0.6042 0.8537 0.048 Uiso 1 1 calc R U
H27C H 0.5814 0.5156 0.8023 0.048 Uiso 1 1 calc R U
C28 C 0.06058(16) 0.16319(13) 0.24388(12) 0.0219(4) Uani 1 1 d . .
C29 C 0.08406(18) 0.13524(15) 0.15465(13) 0.0286(4) Uani 1 1 d . .
H29A H 0.1521 0.1489 0.1188 0.034 Uiso 1 1 calc R U
C30 C 0.01225(19) 0.08842(15) 0.11626(14) 0.0307(4) Uani 1 1 d . .
H30A H 0.0304 0.0722 0.0550 0.037 Uiso 1 1 calc R U
C31 C -0.08600(18) 0.06533(14) 0.16755(14) 0.0302(4) Uani 1 1 d . .
H31A H -0.1347 0.0322 0.1423 0.036 Uiso 1 1 calc R U
C32 C -0.11182(18) 0.09136(15) 0.25579(14) 0.0302(4) Uani 1 1 d . .
H32A H -0.1790 0.0763 0.2917 0.036 Uiso 1 1 calc R U
C33 C -0.03986(17) 0.13969(13) 0.29242(13) 0.0244(4) Uani 1 1 d . .
H33A H -0.0601 0.1574 0.3531 0.029 Uiso 1 1 calc R U
C34 C 0.29451(17) 0.15846(14) 0.26348(12) 0.0222(4) Uani 1 1 d . .
C35 C 0.34104(19) 0.05418(15) 0.29270(14) 0.0300(4) Uani 1 1 d . .
H35A H 0.2840 0.0198 0.3194 0.036 Uiso 1 1 calc R U
C36 C 0.4662(2) -0.00109(15) 0.28442(15) 0.0354(5) Uani 1 1 d . .
H36A H 0.4934 -0.0712 0.3067 0.043 Uiso 1 1 calc R U
C37 C 0.55159(19) 0.04585(16) 0.24381(15) 0.0341(5) Uani 1 1 d . .
H37A H 0.6377 0.0089 0.2389 0.041 Uiso 1 1 calc R U
C38 C 0.50916(18) 0.14741(15) 0.21065(13) 0.0292(4) Uani 1 1 d . .
H38A H 0.5663 0.1804 0.1813 0.035 Uiso 1 1 calc R U
C39 C 0.38317(17) 0.20203(14) 0.21989(12) 0.0235(4) Uani 1 1 d . .
H39A H 0.3565 0.2716 0.1956 0.028 Uiso 1 1 calc R U
C40 C 0.11255(17) 0.33963(14) 0.23630(13) 0.0234(4) Uani 1 1 d . .
C41 C 0.03185(17) 0.38279(15) 0.16372(13) 0.0272(4) Uani 1 1 d . .
H41A H -0.0039 0.3408 0.1374 0.033 Uiso 1 1 calc R U
C42 C 0.00184(18) 0.48455(16) 0.12850(14) 0.0331(5) Uani 1 1 d . .
H42A H -0.0541 0.5108 0.0795 0.040 Uiso 1 1 calc R U
C43 C 0.05282(18) 0.54776(15) 0.16433(15) 0.0330(5) Uani 1 1 d . .
H43A H 0.0333 0.6172 0.1398 0.040 Uiso 1 1 calc R U
C44 C 0.13271(19) 0.50844(15) 0.23645(15) 0.0310(4) Uani 1 1 d . .
H44A H 0.1679 0.5511 0.2623 0.037 Uiso 1 1 calc R U
C45 C 0.16143(18) 0.40675(14) 0.27115(14) 0.0277(4) Uani 1 1 d . .
H45A H 0.2166 0.3814 0.3207 0.033 Uiso 1 1 calc R U
C46 C 0.11842(18) 0.22449(14) 0.39695(13) 0.0248(4) Uani 1 1 d . .
C47 C 0.0129(2) 0.29826(16) 0.42838(15) 0.0354(5) Uani 1 1 d . .
H47A H -0.0421 0.3428 0.3840 0.042 Uiso 1 1 calc R U
C48 C -0.0152(2) 0.30947(19) 0.52086(16) 0.0454(6) Uani 1 1 d . .
H48A H -0.0877 0.3607 0.5385 0.054 Uiso 1 1 calc R U
C49 C 0.0625(2) 0.2459(2) 0.58718(15) 0.0459(6) Uani 1 1 d . .
H49A H 0.0449 0.2537 0.6506 0.055 Uiso 1 1 calc R U
C50 C 0.1656(2) 0.1712(2) 0.56023(15) 0.0440(6) Uani 1 1 d . .
H50A H 0.2187 0.1262 0.6055 0.053 Uiso 1 1 calc R U
C51 C 0.1933(2) 0.16084(16) 0.46665(14) 0.0327(4) Uani 1 1 d . .
H51A H 0.2654 0.1087 0.4499 0.039 Uiso 1 1 calc R U

loop_
_atom_site_aniso_label
_atom_site_aniso_U_11
_atom_site_aniso_U_22
_atom_site_aniso_U_33
_atom_site_aniso_U_23
_atom_site_aniso_U_13
_atom_site_aniso_U_12
Fe1 0.01946(15) 0.01647(14) 0.01679(14) -0.00353(10) 0.00030(10) -0.00431(11)
O1 0.0548(10) 0.0360(8) 0.0438(9) 0.0095(7) 0.0033(7) -0.0212(8)
N1 0.0217(7) 0.0161(7) 0.0193(7) -0.0031(5) 0.0013(6) -0.0068(6)
N2 0.0259(8) 0.0196(7) 0.0179(7) -0.0015(6) 0.0012(6) -0.0083(6)
N3 0.0230(8) 0.0186(7) 0.0202(7) -0.0018(6) 0.0023(6) -0.0055(6)
N4 0.0220(8) 0.0196(7) 0.0203(7) -0.0027(6) -0.0002(6) -0.0056(6)
N5 0.0239(8) 0.0215(8) 0.0279(8) -0.0038(6) 0.0006(6) -0.0068(6)
B1 0.0231(10) 0.0228(10) 0.0214(10) -0.0037(8) 0.0005(8) -0.0096(8)
C1 0.0245(10) 0.0335(10) 0.0320(11) -0.0070(8) -0.0046(8) -0.0053(8)
C2 0.0235(9) 0.0183(8) 0.0237(9) -0.0019(7) -0.0010(7) -0.0089(7)
C3 0.0261(9) 0.0225(9) 0.0200(9) -0.0006(7) -0.0015(7) -0.0093(7)
C4 0.0328(11) 0.0356(10) 0.0236(10) -0.0027(8) -0.0042(8) -0.0136(9)
C5 0.0423(12) 0.0455(12) 0.0202(10) -0.0072(8) -0.0029(8) -0.0198(10)
C6 0.0395(11) 0.0360(11) 0.0197(9) -0.0091(8) 0.0057(8) -0.0147(9)
C7 0.0306(10) 0.0231(9) 0.0180(9) -0.0040(7) 0.0046(7) -0.0120(8)
C8 0.0285(10) 0.0186(8) 0.0217(9) -0.0026(7) 0.0059(7) -0.0088(7)
C9 0.0337(11) 0.0268(10) 0.0276(10) -0.0078(8) 0.0105(8) -0.0095(8)
C10 0.0209(9) 0.0228(9) 0.0255(9) -0.0022(7) 0.0015(7) -0.0025(7)
C11 0.0197(9) 0.0249(9) 0.0265(10) -0.0023(7) -0.0015(7) -0.0052(7)
C12 0.0276(10) 0.0228(9) 0.0232(9) -0.0021(7) 0.0006(7) -0.0091(8)
C13 0.0412(12) 0.0267(10) 0.0218(10) -0.0014(8) -0.0024(8) -0.0088(9)
C14 0.0479(13) 0.0291(10) 0.0251(10) -0.0044(8) -0.0072(9) -0.0106(9)
C15 0.0274(10) 0.0215(9) 0.0229(9) -0.0059(7) -0.0035(7) -0.0046(7)
C16 0.0159(8) 0.0206(8) 0.0203(9) -0.0050(7) 0.0000(6) -0.0033(7)
C17 0.0188(9) 0.0208(8) 0.0245(9) -0.0025(7) -0.0003(7) -0.0039(7)
C18 0.0252(9) 0.0280(9) 0.0230(9) -0.0015(7) 0.0018(7) -0.0064(8)
C19 0.0267(10) 0.0339(10) 0.0232(9) -0.0106(8) 0.0017(7) -0.0052(8)
C20 0.0250(9) 0.0239(9) 0.0332(10) -0.0123(8) -0.0005(8) -0.0053(8)
C21 0.0168(8) 0.0192(8) 0.0267(9) -0.0042(7) -0.0017(7) -0.0036(7)
C22 0.0265(10) 0.0194(9) 0.0297(10) -0.0029(7) 0.0040(8) -0.0078(7)
C23 0.0366(12) 0.0269(10) 0.0669(16) -0.0073(10) -0.0097(11) -0.0123(9)
C24 0.0396(12) 0.0242(10) 0.0393(12) 0.0025(8) 0.0095(9) -0.0092(9)
C25 0.0253(9) 0.0174(8) 0.0311(10) -0.0049(7) 0.0010(7) -0.0064(7)
C26 0.0328(11) 0.0233(10) 0.0442(12) 0.0008(8) -0.0029(9) -0.0053(8)
C27 0.0297(10) 0.0237(9) 0.0457(12) -0.0059(8) -0.0002(9) -0.0120(8)
C28 0.0221(9) 0.0204(8) 0.0225(9) -0.0019(7) -0.0026(7) -0.0054(7)
C29 0.0286(10) 0.0310(10) 0.0274(10) -0.0059(8) 0.0031(8) -0.0110(8)
C30 0.0369(11) 0.0291(10) 0.0259(10) -0.0076(8) -0.0068(8) -0.0069(9)
C31 0.0304(10) 0.0248(9) 0.0372(11) -0.0009(8) -0.0146(8) -0.0092(8)
C32 0.0241(10) 0.0298(10) 0.0377(11) -0.0006(8) -0.0023(8) -0.0111(8)
C33 0.0250(9) 0.0236(9) 0.0243(9) -0.0032(7) -0.0007(7) -0.0072(7)
C34 0.0249(9) 0.0246(9) 0.0196(9) -0.0060(7) -0.0008(7) -0.0096(7)
C35 0.0294(10) 0.0252(9) 0.0369(11) -0.0036(8) 0.0040(8) -0.0121(8)
C36 0.0342(11) 0.0217(9) 0.0456(13) -0.0041(9) 0.0020(9) -0.0028(8)
C37 0.0241(10) 0.0349(11) 0.0416(12) -0.0144(9) 0.0048(8) -0.0041(8)
C38 0.0277(10) 0.0355(10) 0.0285(10) -0.0110(8) 0.0075(8) -0.0144(8)
C39 0.0288(10) 0.0239(9) 0.0193(9) -0.0039(7) 0.0011(7) -0.0099(8)
C40 0.0202(9) 0.0256(9) 0.0245(9) -0.0046(7) 0.0035(7) -0.0077(7)
C41 0.0219(9) 0.0320(10) 0.0273(10) -0.0027(8) 0.0007(7) -0.0085(8)
C42 0.0239(10) 0.0368(11) 0.0318(11) 0.0047(9) -0.0022(8) -0.0034(8)
C43 0.0259(10) 0.0231(9) 0.0424(12) 0.0015(8) 0.0048(8) -0.0009(8)
C44 0.0294(10) 0.0241(9) 0.0407(12) -0.0080(8) 0.0009(8) -0.0088(8)
C45 0.0275(10) 0.0258(9) 0.0298(10) -0.0031(8) -0.0039(8) -0.0079(8)
C46 0.0295(10) 0.0264(9) 0.0243(9) -0.0057(7) 0.0018(7) -0.0164(8)
C47 0.0369(12) 0.0374(11) 0.0323(11) -0.0103(9) 0.0049(9) -0.0110(9)
C48 0.0498(14) 0.0529(14) 0.0411(13) -0.0225(11) 0.0188(11) -0.0245(12)
C49 0.0637(16) 0.0706(16) 0.0246(11) -0.0174(11) 0.0133(10) -0.0493(14)
C50 0.0575(15) 0.0618(15) 0.0244(11) 0.0040(10) -0.0061(10) -0.0380(13)
C51 0.0378(11) 0.0357(11) 0.0285(10) -0.0008(8) -0.0008(8) -0.0186(9)

loop_
_atom_type_symbol
_atom_type_description
_atom_type_scat_dispersion_real
_atom_type_scat_dispersion_imag
_atom_type_scat_source
C C 0.0181 0.0091 'International Tables Vol C Tables 4.2.6.8 and 6.1.1.4'
H H 0.0000 0.0000 'International Tables Vol C Tables 4.2.6.8 and 6.1.1.4'
B B 0.0090 0.0039 'International Tables Vol C Tables 4.2.6.8 and 6.1.1.4'
N N 0.0311 0.0180 'International Tables Vol C Tables 4.2.6.8 and 6.1.1.4'
O O 0.0492 0.0322 'International Tables Vol C Tables 4.2.6.8 and 6.1.1.4'
Fe Fe -1.1336 3.1974 'International Tables Vol C Tables 4.2.6.8 and 6.1.1.4'

loop_
_geom_angle_atom_site_label_1
_geom_angle_atom_site_label_2
_geom_angle_atom_site_label_3
_geom_angle
N5 Fe1 N2 100.02(7)
N5 Fe1 N3 104.24(7)
N2 Fe1 N3 79.96(7)
N5 Fe1 N1 103.37(7)
N2 Fe1 N1 78.96(6)
N3 Fe1 N1 147.66(6)
N5 Fe1 N4 104.09(7)
N2 Fe1 N4 152.92(6)
N3 Fe1 N4 82.31(6)
N1 Fe1 N4 106.84(6)
C2 N1 C16 120.35(15)
C2 N1 Fe1 113.38(12)
C16 N1 Fe1 124.93(11)
C3 N2 C7 121.28(15)
C3 N2 Fe1 120.21(12)
C7 N2 Fe1 118.50(12)
C8 N3 C10 122.99(15)
C8 N3 Fe1 118.39(12)
C10 N3 Fe1 118.49(11)
C15 N4 C11 110.04(14)
C15 N4 C12 101.74(13)
C11 N4 C12 110.55(14)
C15 N4 Fe1 118.49(11)
C11 N4 Fe1 103.26(10)
C12 N4 Fe1 112.87(11)
O1 N5 Fe1 150.85(15)
C34 B1 C28 107.95(14)
C34 B1 C40 111.14(14)
C28 B1 C40 110.30(15)
C34 B1 C46 110.64(15)
C28 B1 C46 110.47(14)
C40 B1 C46 106.36(14)
C2 C1 H1A 109.5
C2 C1 H1B 109.5
H1A C1 H1B 109.5
C2 C1 H1C 109.5
H1A C1 H1C 109.5
H1B C1 H1C 109.5
N1 C2 C3 113.08(16)
N1 C2 C1 125.84(16)
C3 C2 C1 121.06(16)
N2 C3 C4 120.58(17)
N2 C3 C2 110.92(15)
C4 C3 C2 128.31(17)
C3 C4 C5 118.73(19)
C3 C4 H4A 120.6
C5 C4 H4A 120.6
C6 C5 C4 120.48(18)
C6 C5 H5B 119.8
C4 C5 H5B 119.8
C5 C6 C7 119.63(18)
C5 C6 H6C 120.2
C7 C6 H6C 120.2
N2 C7 C6 119.16(17)
N2 C7 C8 110.42(15)
C6 C7 C8 130.23(17)
N3 C8 C7 111.13(16)
N3 C8 C9 123.32(17)
C7 C8 C9 125.51(17)
C8 C9 H9A 109.5
C8 C9 H9B 109.5
H9A C9 H9B 109.5
C8 C9 H9C 109.5
H9A C9 H9C 109.5
H9B C9 H9C 109.5
N3 C10 C11 106.22(14)
N3 C10 H10A 110.5
C11 C10 H10A 110.5
N3 C10 H10B 110.5
C11 C10 H10B 110.5
H10A C10 H10B 108.7
N4 C11 C10 109.67(14)
N4 C11 H11A 109.7
C10 C11 H11A 109.7
N4 C11 H11B 109.7
C10 C11 H11B 109.7
H11A C11 H11B 108.2
N4 C12 C13 105.86(14)
N4 C12 H12A 110.6
C13 C12 H12A 110.6
N4 C12 H12B 110.6
C13 C12 H12B 110.6
H12A C12 H12B 108.7
C12 C13 C14 104.87(15)
C12 C13 H13A 110.8
C14 C13 H13A 110.8
C12 C13 H13B 110.8
C14 C13 H13B 110.8
H13A C13 H13B 108.8
C15 C14 C13 104.95(15)
C15 C14 H14A 110.8
C13 C14 H14A 110.8
C15 C14 H14B 110.8
C13 C14 H14B 110.8
H14A C14 H14B 108.8
N4 C15 C14 106.16(14)
N4 C15 H15A 110.5
C14 C15 H15A 110.5
N4 C15 H15B 110.5
C14 C15 H15B 110.5
H15A C15 H15B 108.7
C21 C16 C17 121.84(16)
C21 C16 N1 119.82(15)
C17 C16 N1 118.18(15)
C18 C17 C16 117.76(16)
C18 C17 C22 120.36(16)
C16 C17 C22 121.83(16)
C19 C18 C17 121.45(17)
C19 C18 H18A 119.3
C17 C18 H18A 119.3
C20 C19 C18 119.64(17)
C20 C19 H19A 120.2
C18 C19 H19A 120.2
C19 C20 C21 121.70(17)
C19 C20 H20A 119.2
C21 C20 H20A 119.2
C20 C21 C16 117.51(16)
C20 C21 C25 119.69(16)
C16 C21 C25 122.80(16)
C17 C22 C23 110.54(15)
C17 C22 C24 113.34(17)
C23 C22 C24 109.11(17)
C17 C22 H22A 107.9
C23 C22 H22A 107.9
C24 C22 H22A 107.9
C22 C23 H23A 109.5
C22 C23 H23B 109.5
H23A C23 H23B 109.5
C22 C23 H23C 109.5
H23A C23 H23C 109.5
H23B C23 H23C 109.5
C22 C24 H24A 109.5
C22 C24 H24B 109.5
H24A C24 H24B 109.5
C22 C24 H24C 109.5
H24A C24 H24C 109.5
H24B C24 H24C 109.5
C21 C25 C27 111.86(16)
C21 C25 C26 111.06(15)
C27 C25 C26 109.87(15)
C21 C25 H25A 108.0
C27 C25 H25A 108.0
C26 C25 H25A 108.0
C25 C26 H26A 109.5
C25 C26 H26B 109.5
H26A C26 H26B 109.5
C25 C26 H26C 109.5
H26A C26 H26C 109.5
H26B C26 H26C 109.5
C25 C27 H27A 109.5
C25 C27 H27B 109.5
H27A C27 H27B 109.5
C25 C27 H27C 109.5
H27A C27 H27C 109.5
H27B C27 H27C 109.5
C33 C28 C29 115.18(17)
C33 C28 B1 124.22(16)
C29 C28 B1 120.59(16)
C30 C29 C28 122.92(18)
C30 C29 H29A 118.5
C28 C29 H29A 118.5
C31 C30 C29 119.92(18)
C31 C30 H30A 120.0
C29 C30 H30A 120.0
C32 C31 C30 118.87(18)
C32 C31 H31A 120.6
C30 C31 H31A 120.6
C31 C32 C33 120.28(18)
C31 C32 H32A 119.9
C33 C32 H32A 119.9
C32 C33 C28 122.82(18)
C32 C33 H33A 118.6
C28 C33 H33A 118.6
C39 C34 C35 114.76(17)
C39 C34 B1 124.90(16)
C35 C34 B1 120.29(16)
C36 C35 C34 123.18(18)
C36 C35 H35A 118.4
C34 C35 H35A 118.4
C37 C36 C35 120.08(19)
C37 C36 H36A 120.0
C35 C36 H36A 120.0
C38 C37 C36 118.69(19)
C38 C37 H37A 120.7
C36 C37 H37A 120.7
C37 C38 C39 120.55(18)
C37 C38 H38A 119.7
C39 C38 H38A 119.7
C38 C39 C34 122.63(17)
C38 C39 H39A 118.7
C34 C39 H39A 118.7
C41 C40 C45 115.05(17)
C41 C40 B1 125.27(16)
C45 C40 B1 119.61(16)
C42 C41 C40 122.67(19)
C42 C41 H41A 118.7
C40 C41 H41A 118.7
C43 C42 C41 120.38(19)
C43 C42 H42A 119.8
C41 C42 H42A 119.8
C42 C43 C44 118.94(18)
C42 C43 H43A 120.5
C44 C43 H43A 120.5
C43 C44 C45 120.03(19)
C43 C44 H44A 120.0
C45 C44 H44A 120.0
C44 C45 C40 122.91(18)
C44 C45 H45A 118.5
C40 C45 H45A 118.5
C51 C46 C47 114.74(18)
C51 C46 B1 125.54(17)
C47 C46 B1 119.70(17)
C48 C47 C46 123.4(2)
C48 C47 H47A 118.3
C46 C47 H47A 118.3
C49 C48 C47 119.8(2)
C49 C48 H48A 120.1
C47 C48 H48A 120.1
C50 C49 C48 119.1(2)
C50 C49 H49A 120.5
C48 C49 H49A 120.5
C49 C50 C51 120.6(2)
C49 C50 H50A 119.7
C51 C50 H50A 119.7
C46 C51 C50 122.3(2)
C46 C51 H51A 118.8
C50 C51 H51A 118.8

loop_
_geom_bond_atom_site_label_1
_geom_bond_atom_site_label_2
_geom_bond_distance
Fe1 N5 1.6775(15)
Fe1 N2 1.8298(15)
Fe1 N3 1.8942(15)
Fe1 N1 2.0312(14)
Fe1 N4 2.0654(15)
O1 N5 1.182(2)
N1 C2 1.315(2)
N1 C16 1.446(2)
N2 C3 1.365(2)
N2 C7 1.374(2)
N3 C8 1.313(2)
N3 C10 1.467(2)
N4 C15 1.496(2)
N4 C11 1.499(2)
N4 C12 1.500(2)
B1 C34 1.645(3)
B1 C28 1.647(3)
B1 C40 1.651(3)
B1 C46 1.659(3)
C1 C2 1.494(3)
C1 H1A 0.9800
C1 H1B 0.9800
C1 H1C 0.9800
C2 C3 1.453(2)
C3 C4 1.381(3)
C4 C5 1.397(3)
C4 H4A 0.9500
C5 C6 1.385(3)
C5 H5B 0.9500
C6 C7 1.393(3)
C6 H6C 0.9500
C7 C8 1.439(3)
C8 C9 1.493(2)
C9 H9A 0.9800
C9 H9B 0.9800
C9 H9C 0.9800
C10 C11 1.517(3)
C10 H10A 0.9900
C10 H10B 0.9900
C11 H11A 0.9900
C11 H11B 0.9900
C12 C13 1.528(3)
C12 H12A 0.9900
C12 H12B 0.9900
C13 C14 1.536(3)
C13 H13A 0.9900
C13 H13B 0.9900
C14 C15 1.534(3)
C14 H14A 0.9900
C14 H14B 0.9900
C15 H15A 0.9900
C15 H15B 0.9900
C16 C21 1.402(2)
C16 C17 1.411(2)
C17 C18 1.390(3)
C17 C22 1.523(2)
C18 C19 1.384(3)
C18 H18A 0.9500
C19 C20 1.381(3)
C19 H19A 0.9500
C20 C21 1.396(3)
C20 H20A 0.9500
C21 C25 1.519(2)
C22 C23 1.529(3)
C22 C24 1.537(3)
C22 H22A 1.0000
C23 H23A 0.9800
C23 H23B 0.9800
C23 H23C 0.9800
C24 H24A 0.9800
C24 H24B 0.9800
C24 H24C 0.9800
C25 C27 1.526(3)
C25 C26 1.534(3)
C25 H25A 1.0000
C26 H26A 0.9800
C26 H26B 0.9800
C26 H26C 0.9800
C27 H27A 0.9800
C27 H27B 0.9800
C27 H27C 0.9800
C28 C33 1.393(3)
C28 C29 1.402(3)
C29 C30 1.389(3)
C29 H29A 0.9500
C30 C31 1.387(3)
C30 H30A 0.9500
C31 C32 1.380(3)
C31 H31A 0.9500
C32 C33 1.393(3)
C32 H32A 0.9500
C33 H33A 0.9500
C34 C39 1.399(3)
C34 C35 1.404(3)
C35 C36 1.388(3)
C35 H35A 0.9500
C36 C37 1.383(3)
C36 H36A 0.9500
C37 C38 1.380(3)
C37 H37A 0.9500
C38 C39 1.394(3)
C38 H38A 0.9500
C39 H39A 0.9500
C40 C41 1.398(3)
C40 C45 1.404(3)
C41 C42 1.390(3)
C41 H41A 0.9500
C42 C43 1.381(3)
C42 H42A 0.9500
C43 C44 1.383(3)
C43 H43A 0.9500
C44 C45 1.388(3)
C44 H44A 0.9500
C45 H45A 0.9500
C46 C51 1.399(3)
C46 C47 1.406(3)
C47 C48 1.388(3)
C47 H47A 0.9500
C48 C49 1.381(4)
C48 H48A 0.9500
C49 C50 1.374(4)
C49 H49A 0.9500
C50 C51 1.401(3)
C50 H50A 0.9500
C51 H51A 0.9500

loop_
_geom_torsion_atom_site_label_1
_geom_torsion_atom_site_label_2
_geom_torsion_atom_site_label_3
_geom_torsion_atom_site_label_4
_geom_torsion
N5 Fe1 N2 C3 -87.35(14)
N3 Fe1 N2 C3 169.79(14)
N1 Fe1 N2 C3 14.46(12)
N4 Fe1 N2 C3 119.95(16)
N5 Fe1 N2 C7 91.98(13)
N3 Fe1 N2 C7 -10.87(12)
N1 Fe1 N2 C7 -166.20(13)
N4 Fe1 N2 C7 -60.7(2)
N5 Fe1 N3 C8 -86.29(14)
N2 Fe1 N3 C8 11.61(13)
N1 Fe1 N3 C8 61.59(18)
N4 Fe1 N3 C8 171.06(14)
N5 Fe1 N3 C10 89.67(13)
N2 Fe1 N3 C10 -172.43(13)
N1 Fe1 N3 C10 -122.45(14)
N4 Fe1 N3 C10 -12.99(12)
N2 Fe1 N5 O1 -14.1(3)
N3 Fe1 N5 O1 68.0(3)
N1 Fe1 N5 O1 -95.0(3)
N4 Fe1 N5 O1 153.5(3)
C16 N1 C2 C3 -176.04(14)
Fe1 N1 C2 C3 16.51(18)
C16 N1 C2 C1 5.4(3)
Fe1 N1 C2 C1 -162.03(15)
C7 N2 C3 C4 -4.4(3)
Fe1 N2 C3 C4 174.97(14)
C7 N2 C3 C2 171.05(15)
Fe1 N2 C3 C2 -9.63(19)
N1 C2 C3 N2 -5.7(2)
C1 C2 C3 N2 172.94(16)
N1 C2 C3 C4 169.27(18)
C1 C2 C3 C4 -12.1(3)
N2 C3 C4 C5 2.3(3)
C2 C3 C4 C5 -172.25(18)
C3 C4 C5 C6 0.6(3)
C4 C5 C6 C7 -1.4(3)
C3 N2 C7 C6 3.5(2)
Fe1 N2 C7 C6 -175.86(13)
C3 N2 C7 C8 -172.05(15)
Fe1 N2 C7 C8 8.62(19)
C5 C6 C7 N2 -0.6(3)
C5 C6 C7 C8 173.91(19)
C10 N3 C8 C7 174.46(15)
Fe1 N3 C8 C7 -9.77(19)
C10 N3 C8 C9 -3.5(3)
Fe1 N3 C8 C9 172.22(13)
N2 C7 C8 N3 0.9(2)
C6 C7 C8 N3 -173.97(18)
N2 C7 C8 C9 178.86(16)
C6 C7 C8 C9 4.0(3)
C8 N3 C10 C11 165.05(16)
Fe1 N3 C10 C11 -10.71(18)
C15 N4 C11 C10 -175.20(14)
C12 N4 C11 C10 73.21(17)
Fe1 N4 C11 C10 -47.78(15)
N3 C10 C11 N4 39.23(18)
C15 N4 C12 C13 -39.62(17)
C11 N4 C12 C13 77.23(17)
Fe1 N4 C12 C13 -167.68(12)
N4 C12 C13 C14 25.8(2)
C12 C13 C14 C15 -2.0(2)
C11 N4 C15 C14 -78.92(18)
C12 N4 C15 C14 38.31(18)
Fe1 N4 C15 C14 162.68(12)
C13 C14 C15 N4 -22.7(2)
C2 N1 C16 C21 -86.9(2)
Fe1 N1 C16 C21 79.00(18)
C2 N1 C16 C17 97.57(19)
Fe1 N1 C16 C17 -96.52(17)
C21 C16 C17 C18 -2.8(3)
N1 C16 C17 C18 172.66(15)
C21 C16 C17 C22 174.61(16)
N1 C16 C17 C22 -10.0(2)
C16 C17 C18 C19 0.0(3)
C22 C17 C18 C19 -177.41(17)
C17 C18 C19 C20 2.1(3)
C18 C19 C20 C21 -1.5(3)
C19 C20 C21 C16 -1.1(3)
C19 C20 C21 C25 178.59(17)
C17 C16 C21 C20 3.3(3)
N1 C16 C21 C20 -172.06(16)
C17 C16 C21 C25 -176.39(16)
N1 C16 C21 C25 8.3(3)
C18 C17 C22 C23 86.9(2)
C16 C17 C22 C23 -90.4(2)
C18 C17 C22 C24 -35.9(2)
C16 C17 C22 C24 146.77(17)
C20 C21 C25 C27 61.6(2)
C16 C21 C25 C27 -118.72(19)
C20 C21 C25 C26 -61.5(2)
C16 C21 C25 C26 118.12(19)
C34 B1 C28 C33 133.18(17)
C40 B1 C28 C33 -105.22(19)
C46 B1 C28 C33 12.1(2)
C34 B1 C28 C29 -47.6(2)
C40 B1 C28 C29 74.0(2)
C46 B1 C28 C29 -168.71(16)
C33 C28 C29 C30 0.7(3)
B1 C28 C29 C30 -178.62(18)
C28 C29 C30 C31 -1.5(3)
C29 C30 C31 C32 1.2(3)
C30 C31 C32 C33 -0.2(3)
C31 C32 C33 C28 -0.6(3)
C29 C28 C33 C32 0.4(3)
B1 C28 C33 C32 179.64(17)
C28 B1 C34 C39 128.17(18)
C40 B1 C34 C39 7.1(2)
C46 B1 C34 C39 -110.84(19)
C28 B1 C34 C35 -54.3(2)
C40 B1 C34 C35 -175.36(16)
C46 B1 C34 C35 66.7(2)
C39 C34 C35 C36 3.7(3)
B1 C34 C35 C36 -174.09(19)
C34 C35 C36 C37 -1.6(3)
C35 C36 C37 C38 -1.1(3)
C36 C37 C38 C39 1.5(3)
C37 C38 C39 C34 0.9(3)
C35 C34 C39 C38 -3.3(3)
B1 C34 C39 C38 174.33(17)
C34 B1 C40 C41 112.91(19)
C28 B1 C40 C41 -6.8(2)
C46 B1 C40 C41 -126.60(18)
C34 B1 C40 C45 -70.1(2)
C28 B1 C40 C45 170.22(16)
C46 B1 C40 C45 50.4(2)
C45 C40 C41 C42 -0.1(3)
B1 C40 C41 C42 177.07(17)
C40 C41 C42 C43 0.6(3)
C41 C42 C43 C44 -0.9(3)
C42 C43 C44 C45 0.6(3)
C43 C44 C45 C40 -0.1(3)
C41 C40 C45 C44 -0.2(3)
B1 C40 C45 C44 -177.50(17)
C34 B1 C46 C51 -17.8(2)
C28 B1 C46 C51 101.7(2)
C40 B1 C46 C51 -138.62(18)
C34 B1 C46 C47 160.21(16)
C28 B1 C46 C47 -80.3(2)
C40 B1 C46 C47 39.4(2)
C51 C46 C47 C48 1.1(3)
B1 C46 C47 C48 -177.09(19)
C46 C47 C48 C49 -0.2(3)
C47 C48 C49 C50 -1.1(3)
C48 C49 C50 C51 1.3(3)
C47 C46 C51 C50 -0.9(3)
B1 C46 C51 C50 177.21(18)
C49 C50 C51 C46 -0.3(3)
